data_7054995
loop_
_publ_author_name
'Vrdoljak, Vi\<snja'
'Prugove\<cki, Biserka'
'Puli\'c, Ivana'
'Cigler, Marko'
'Sviben, Dora'
'Parlov Vukovi\'c, Jelena'
'Novak, Predrag'
'Matkovi\'c-\<Calogovi\'c, Dubravka'
'Cindri\'c, Marina'

_publ_section_title
;
 Dioxidomolybdenum(vi) complexes with isoniazid-related hydrazones:
 solution-based, mechanochemical and UV-light assisted deprotonation
;
_journal_issue 9
_journal_name_full 'New J. Chem.'
_journal_page_first 7322
_journal_paper_doi 10.1039/C5NJ01567G
_journal_volume 39
_journal_year 2015
_chemical_formula_sum 'C17 H14 Cl Mo N3 O5'
_chemical_formula_weight 471.70
_chemical_name_systematic
'cis-dioxido-aqua-(2-oxo-1-naphthaldehyde isonicotinylhydrazonato-O,N,O)molybdenum(VI) chloride'
_space_group_IT_number 14
_symmetry_cell_setting monoclinic
_symmetry_space_group_name_Hall '-P 2yn'
_symmetry_space_group_name_H-M 'P 1 21/n 1'
_atom_sites_solution_hydrogens geom
_atom_sites_solution_primary direct
_atom_sites_solution_secondary difmap
_audit_creation_method SHELXL-97
_audit_update_record
;
2015-07-10 deposited with the CCDC.
2015-07-15 downloaded from the CCDC.
;
_cell_angle_alpha 90.00
_cell_angle_beta 105.619(2)
_cell_angle_gamma 90.00
_cell_formula_units_Z 4
_cell_length_a 8.08986(18)
_cell_length_b 17.0004(3)
_cell_length_c 13.1601(3)
_cell_measurement_reflns_used 3755
_cell_measurement_temperature 150(2)
_cell_measurement_theta_max 31.3152
_cell_measurement_theta_min 4.2813
_cell_volume 1743.09(7)
_computing_cell_refinement 'CrysAlis RED (Oxford Diffraction,2010)'
_computing_data_collection 'CrysAlis CCD (Oxford Diffraction,2010)'
_computing_data_reduction 'CrysAlis RED (Oxford Diffraction,2010)'
_computing_molecular_graphics 'PLATON98 (Spek, 1990)'
_computing_publication_material 'SHELXL-97 (Sheldrick, 1997)'
_computing_structure_refinement 'SHELXL-97 (Sheldrick, 1997)'
_computing_structure_solution 'SHELXS-97 (Sheldrick, 1990)'
_diffrn_ambient_temperature 150(2)
_diffrn_measured_fraction_theta_full 0.996
_diffrn_measured_fraction_theta_max 0.996
_diffrn_measurement_device_type 'Xcalibur CCD'
_diffrn_measurement_method CCD
_diffrn_radiation_monochromator graphite
_diffrn_radiation_source 'fine-focus sealed tube'
_diffrn_radiation_type MoK\a
_diffrn_radiation_wavelength 0.71073
_diffrn_reflns_av_R_equivalents 0.0277
_diffrn_reflns_av_sigmaI/netI 0.0509
_diffrn_reflns_limit_h_max 8
_diffrn_reflns_limit_h_min -10
_diffrn_reflns_limit_k_max 22
_diffrn_reflns_limit_k_min -12
_diffrn_reflns_limit_l_max 13
_diffrn_reflns_limit_l_min -17
_diffrn_reflns_number 8080
_diffrn_reflns_theta_full 27.50
_diffrn_reflns_theta_max 27.50
_diffrn_reflns_theta_min 4.29
_exptl_absorpt_coefficient_mu 0.942
_exptl_absorpt_correction_T_max 1.00000
_exptl_absorpt_correction_T_min 0.95241
_exptl_absorpt_correction_type multi-scan
_exptl_absorpt_process_details multi-scan
_exptl_crystal_colour red
_exptl_crystal_density_diffrn 1.797
_exptl_crystal_density_method 'not measured'
_exptl_crystal_description prism
_exptl_crystal_F_000 944
_exptl_crystal_size_max 0.26
_exptl_crystal_size_mid 0.12
_exptl_crystal_size_min 0.09
_refine_diff_density_max 0.682
_refine_diff_density_min -0.615
_refine_diff_density_rms 0.090
_refine_ls_extinction_method none
_refine_ls_goodness_of_fit_ref 1.052
_refine_ls_hydrogen_treatment mixed
_refine_ls_matrix_type full
_refine_ls_number_parameters 252
_refine_ls_number_reflns 4001
_refine_ls_number_restraints 0
_refine_ls_restrained_S_all 1.052
_refine_ls_R_factor_all 0.0493
_refine_ls_R_factor_gt 0.0357
_refine_ls_shift/su_max 0.001
_refine_ls_shift/su_mean 0.000
_refine_ls_structure_factor_coef Fsqd
_refine_ls_weighting_details 'calc w=1/[\s^2^(Fo^2^)+(0.0302P)^2^+0.1202P] where P=(Fo^2^+2Fc^2^)/3'
_refine_ls_weighting_scheme calc
_refine_ls_wR_factor_gt 0.0737
_refine_ls_wR_factor_ref 0.0780
_reflns_number_gt 3265
_reflns_number_total 4001
_reflns_threshold_expression >2sigma(I)
_cod_data_source_file c5nj01567g2.cif
_cod_data_source_block shelxl
_cod_depositor_comments 'Adding full bibliography for 7054993--7055000.cif.'
_cod_original_cell_volume 1743.09(6)
_cod_original_sg_symbol_H-M P21/n
_cod_database_code 7054995

loop_
_symmetry_equiv_pos_as_xyz
'x, y, z'
'-x+1/2, y+1/2, -z+1/2'
'-x, -y, -z'
'x-1/2, -y-1/2, z-1/2'

loop_
_atom_site_label
_atom_site_type_symbol
_atom_site_fract_x
_atom_site_fract_y
_atom_site_fract_z
_atom_site_U_iso_or_equiv
_atom_site_adp_type
_atom_site_occupancy
_atom_site_symmetry_multiplicity
_atom_site_calc_flag
_atom_site_refinement_flags
Cl1 Cl 0.77398(9) 0.51844(4) 0.49303(6) 0.02424(17) Uani 1 1 d .
O4 O 0.9026(2) 0.48027(11) 0.78402(16) 0.0225(4) Uani 1 1 d .
O3 O 0.8114(2) 0.45890(11) 0.96866(16) 0.0238(5) Uani 1 1 d .
O2 O 0.6325(2) 0.37243(10) 0.79396(15) 0.0214(4) Uani 1 1 d .
C4 C 0.3777(4) 0.73092(16) 0.8964(2) 0.0208(6) Uani 1 1 d .
H4 H 0.2923 0.6961 0.9026 0.025 Uiso 1 1 calc R
C9 C 0.3739(3) 0.36029(15) 0.8507(2) 0.0165(6) Uani 1 1 d .
O5 O 0.5832(3) 0.50067(14) 0.66201(18) 0.0258(5) Uani 1 1 d .
O1 O 0.6924(2) 0.59365(11) 0.84273(15) 0.0205(4) Uani 1 1 d .
N2 N 0.4149(3) 0.57326(12) 0.85541(18) 0.0186(5) Uani 1 1 d .
N3 N 0.4862(3) 0.85923(13) 0.90348(18) 0.0222(6) Uani 1 1 d .
H3 H 0.4749 0.9085 0.9148 0.027 Uiso 1 1 calc R
N1 N 0.4622(3) 0.49512(13) 0.84654(18) 0.0176(5) Uani 1 1 d .
C2 C 0.5435(3) 0.61825(16) 0.8546(2) 0.0167(6) Uani 1 1 d .
C14 C 0.1112(4) 0.33307(16) 0.9132(2) 0.0207(6) Uani 1 1 d .
H14 H 0.0985 0.3865 0.9245 0.025 Uiso 1 1 calc R
C13 C 0.5307(4) 0.24589(16) 0.8120(2) 0.0210(6) Uani 1 1 d .
H13 H 0.6247 0.2255 0.7927 0.025 Uiso 1 1 calc R
C1 C 0.3486(4) 0.44385(16) 0.8549(2) 0.0188(6) Uani 1 1 d .
H1 H 0.2451 0.4619 0.8642 0.023 Uiso 1 1 calc R
C8 C 0.5134(4) 0.32860(16) 0.8199(2) 0.0189(6) Uani 1 1 d .
C12 C 0.4120(4) 0.19600(16) 0.8320(2) 0.0199(6) Uani 1 1 d .
H12 H 0.4249 0.1421 0.8248 0.024 Uiso 1 1 calc R
C10 C 0.2494(3) 0.30734(16) 0.8753(2) 0.0177(6) Uani 1 1 d .
C5 C 0.3623(4) 0.80959(17) 0.9134(2) 0.0236(7) Uani 1 1 d .
H5 H 0.2664 0.8287 0.9316 0.028 Uiso 1 1 calc R
C6 C 0.6257(4) 0.83549(16) 0.8769(2) 0.0228(6) Uani 1 1 d .
H6 H 0.7080 0.8719 0.8702 0.027 Uiso 1 1 calc R
C3 C 0.5229(3) 0.70359(16) 0.8698(2) 0.0167(6) Uani 1 1 d .
C15 C -0.0046(4) 0.28071(17) 0.9336(2) 0.0241(7) Uani 1 1 d .
H15 H -0.0954 0.2993 0.9576 0.029 Uiso 1 1 calc R
C7 C 0.6476(4) 0.75692(15) 0.8593(2) 0.0192(6) Uani 1 1 d .
H7 H 0.7446 0.7397 0.8407 0.023 Uiso 1 1 calc R
C11 C 0.2691(4) 0.22456(16) 0.8638(2) 0.0185(6) Uani 1 1 d .
C17 C 0.1465(4) 0.17263(17) 0.8856(2) 0.0218(6) Uani 1 1 d .
H17 H 0.1583 0.1188 0.8770 0.026 Uiso 1 1 calc R
C16 C 0.0112(4) 0.19980(17) 0.9190(2) 0.0257(7) Uani 1 1 d .
H16 H -0.0695 0.1650 0.9319 0.031 Uiso 1 1 calc R
Mo1 Mo 0.72912(3) 0.476860(13) 0.83386(2) 0.01832(9) Uani 1 1 d .
H05A H 0.636(5) 0.512(2) 0.621(3) 0.045(12) Uiso 1 1 d .
H05B H 0.493(4) 0.4834(19) 0.630(3) 0.031(11) Uiso 1 1 d .

loop_
_atom_site_aniso_label
_atom_site_aniso_U_11
_atom_site_aniso_U_22
_atom_site_aniso_U_33
_atom_site_aniso_U_23
_atom_site_aniso_U_13
_atom_site_aniso_U_12
Cl1 0.0217(4) 0.0208(3) 0.0312(4) 0.0052(3) 0.0088(3) -0.0030(3)
O4 0.0170(10) 0.0207(10) 0.0301(12) -0.0008(9) 0.0068(8) -0.0003(9)
O3 0.0205(11) 0.0243(10) 0.0278(12) -0.0046(9) 0.0083(9) 0.0034(9)
O2 0.0225(11) 0.0141(9) 0.0314(12) -0.0034(9) 0.0141(9) -0.0010(8)
C4 0.0209(15) 0.0180(13) 0.0229(16) -0.0042(13) 0.0050(12) -0.0017(12)
C9 0.0147(14) 0.0143(12) 0.0199(15) 0.0006(12) 0.0035(11) -0.0004(11)
O5 0.0200(12) 0.0331(12) 0.0249(13) 0.0038(10) 0.0072(10) 0.0003(10)
O1 0.0177(10) 0.0156(9) 0.0298(12) -0.0034(9) 0.0089(9) -0.0023(8)
N2 0.0219(13) 0.0098(10) 0.0257(13) -0.0011(10) 0.0091(10) 0.0011(10)
N3 0.0330(15) 0.0108(10) 0.0220(13) -0.0023(10) 0.0057(11) 0.0019(11)
N1 0.0181(12) 0.0125(10) 0.0225(13) -0.0003(10) 0.0060(10) 0.0021(10)
C2 0.0183(14) 0.0148(13) 0.0176(14) -0.0007(11) 0.0060(11) 0.0003(11)
C14 0.0200(15) 0.0177(13) 0.0227(15) 0.0033(13) 0.0030(12) 0.0006(12)
C13 0.0228(15) 0.0180(14) 0.0219(16) -0.0025(12) 0.0054(12) 0.0034(12)
C1 0.0142(14) 0.0202(13) 0.0229(15) -0.0015(13) 0.0064(11) 0.0002(12)
C8 0.0198(15) 0.0163(13) 0.0198(15) -0.0007(12) 0.0038(12) -0.0012(12)
C12 0.0270(16) 0.0132(13) 0.0188(15) -0.0017(12) 0.0048(12) 0.0012(12)
C10 0.0169(14) 0.0184(13) 0.0162(14) 0.0012(12) 0.0015(11) -0.0032(12)
C5 0.0231(16) 0.0243(15) 0.0223(16) -0.0016(13) 0.0043(12) 0.0051(13)
C6 0.0293(17) 0.0191(14) 0.0187(15) 0.0014(13) 0.0042(13) -0.0020(13)
C3 0.0194(15) 0.0157(13) 0.0139(14) -0.0016(12) 0.0024(11) -0.0004(11)
C15 0.0185(15) 0.0252(15) 0.0282(17) 0.0035(14) 0.0058(12) 0.0005(13)
C7 0.0244(15) 0.0171(13) 0.0176(15) 0.0021(12) 0.0084(12) 0.0009(12)
C11 0.0209(15) 0.0159(13) 0.0165(14) 0.0018(12) 0.0011(11) 0.0003(12)
C17 0.0255(16) 0.0169(13) 0.0204(15) 0.0017(12) 0.0016(12) -0.0022(13)
C16 0.0230(16) 0.0251(15) 0.0270(17) 0.0050(14) 0.0035(13) -0.0067(13)
Mo1 0.01557(13) 0.01482(13) 0.02518(15) -0.00166(11) 0.00651(10) 0.00120(10)

loop_
_atom_type_symbol
_atom_type_description
_atom_type_scat_dispersion_real
_atom_type_scat_dispersion_imag
_atom_type_scat_source
C C 0.0033 0.0016 'International Tables Vol C Tables 4.2.6.8 and 6.1.1.4'
H H 0.0000 0.0000 'International Tables Vol C Tables 4.2.6.8 and 6.1.1.4'
O O 0.0106 0.0060 'International Tables Vol C Tables 4.2.6.8 and 6.1.1.4'
N N 0.0061 0.0033 'International Tables Vol C Tables 4.2.6.8 and 6.1.1.4'
Mo Mo -1.6832 0.6857 'International Tables Vol C Tables 4.2.6.8 and 6.1.1.4'
Cl Cl 0.1484 0.1585 'International Tables Vol C Tables 4.2.6.8 and 6.1.1.4'

loop_
_geom_angle_atom_site_label_1
_geom_angle_atom_site_label_2
_geom_angle_atom_site_label_3
_geom_angle
C8 O2 Mo1 134.69(17)
C5 C4 C3 119.2(3)
C8 C9 C1 121.5(2)
C8 C9 C10 119.1(2)
C1 C9 C10 119.3(3)
C2 O1 Mo1 118.11(16)
C2 N2 N1 108.9(2)
C6 N3 C5 122.9(2)
C1 N1 N2 114.7(2)
C1 N1 Mo1 129.57(19)
N2 N1 Mo1 115.53(16)
N2 C2 O1 125.0(2)
N2 C2 C3 117.3(2)
O1 C2 C3 117.7(2)
C15 C14 C10 121.1(3)
C12 C13 C8 121.0(3)
N1 C1 C9 123.4(3)
O2 C8 C9 123.5(2)
O2 C8 C13 116.2(2)
C9 C8 C13 120.3(3)
C13 C12 C11 121.3(3)
C14 C10 C11 117.7(2)
C14 C10 C9 123.4(3)
C11 C10 C9 118.9(3)
N3 C5 C4 119.7(3)
N3 C6 C7 119.7(3)
C7 C3 C4 119.4(2)
C7 C3 C2 121.0(2)
C4 C3 C2 119.6(2)
C14 C15 C16 121.3(3)
C6 C7 C3 119.2(3)
C17 C11 C12 121.2(3)
C17 C11 C10 119.3(3)
C12 C11 C10 119.5(3)
C16 C17 C11 121.4(3)
C17 C16 C15 119.2(3)
O4 Mo1 O3 105.61(9)
O4 Mo1 O2 103.83(8)
O3 Mo1 O2 97.45(9)
O4 Mo1 O1 97.96(8)
O3 Mo1 O1 97.77(8)
O2 Mo1 O1 148.88(8)
O4 Mo1 N1 159.81(9)
O3 Mo1 N1 93.45(9)
O2 Mo1 N1 79.72(8)
O1 Mo1 N1 72.42(8)
O4 Mo1 O5 82.67(9)
O3 Mo1 O5 171.72(9)
O2 Mo1 O5 80.36(9)
O1 Mo1 O5 80.69(8)
N1 Mo1 O5 78.31(9)

loop_
_geom_bond_atom_site_label_1
_geom_bond_atom_site_label_2
_geom_bond_distance
O4 Mo1 1.7023(19)
O3 Mo1 1.746(2)
O2 C8 1.334(3)
O2 Mo1 1.9539(18)
C4 C5 1.367(4)
C4 C3 1.393(4)
C9 C8 1.405(4)
C9 C1 1.438(4)
C9 C10 1.450(4)
O5 Mo1 2.288(2)
O1 C2 1.324(3)
O1 Mo1 2.0156(18)
N2 C2 1.293(3)
N2 N1 1.396(3)
N3 C6 1.332(4)
N3 C5 1.343(4)
N1 C1 1.293(3)
N1 Mo1 2.232(2)
C2 C3 1.480(3)
C14 C15 1.370(4)
C14 C10 1.411(4)
C13 C12 1.359(4)
C13 C8 1.420(4)
C12 C11 1.417(4)
C10 C11 1.429(4)
C6 C7 1.375(4)
C3 C7 1.390(4)
C15 C16 1.399(4)
C11 C17 1.414(4)
C17 C16 1.365(4)
